data_7156218
loop_
_publ_author_name
'Dang, Hang T.'
'Nguyen, Vu T.'
'Nguyen, Viet D.'
'Arman, Hadi D.'
'Larionov, Oleg V.'

_publ_section_title
;
 Efficient synthesis of 3-sulfolenes from allylic alcohols and 1,3-dienes
 enabled by sodium metabisulfite as a sulfur dioxide equivalent.
;
_journal_issue 19
_journal_name_full 'Organic &amp; biomolecular chemistry'
_journal_page_first 3605
_journal_page_last 3609
_journal_paper_doi 10.1039/c8ob00745d
_journal_volume 16
_journal_year 2018
_chemical_formula_moiety 'C13 H16 O3 S'
_chemical_formula_sum 'C13 H16 O3 S'
_chemical_formula_weight 252.32
_chemical_name_systematic 3-(2-Hydroxy-2-phenylethyl)-4-methyl-2,5-dihydrothiophene-1,1-dioxide
_space_group_crystal_system monoclinic
_space_group_IT_number 14
_space_group_name_Hall '-P 2ybc'
_space_group_name_H-M_alt 'P 1 21/c 1'
_symmetry_space_group_name_Hall '-P 2ybc'
_symmetry_space_group_name_H-M 'P 1 21/c 1'
_atom_sites_solution_hydrogens geom
_atom_sites_solution_primary dual
_audit_creation_date 2018-01-17
_audit_creation_method
;
Olex2 1.2
(compiled 2017.08.10 svn.r3458 for OlexSys, GUI svn.r5381)
;
_audit_update_record
;
2018-03-29 deposited with the CCDC.
2018-04-23 downloaded from the CCDC.
;
_cell_angle_alpha 90
_cell_angle_beta 114.262(3)
_cell_angle_gamma 90
_cell_formula_units_Z 4
_cell_length_a 13.4091(3)
_cell_length_b 7.52720(10)
_cell_length_c 13.3823(3)
_cell_measurement_reflns_used 9347
_cell_measurement_temperature 98(2)
_cell_measurement_theta_max 30.3440
_cell_measurement_theta_min 3.0410
_cell_volume 1231.41(5)
_computing_cell_refinement 'CrysAlisPro 1.171.39.28e (Rigaku OD, 2015)'
_computing_data_collection 'CrysAlisPro 1.171.39.28e (Rigaku OD, 2015)'
_computing_data_reduction 'CrysAlisPro 1.171.39.28e (Rigaku OD, 2015)'
_computing_molecular_graphics 'Olex2 (Dolomanov et al., 2009)'
_computing_publication_material 'Olex2 (Dolomanov et al., 2009)'
_computing_structure_refinement 'ShelXL (Sheldrick, 2015)'
_computing_structure_solution 'ShelXT (Sheldrick, 2015)'
_diffrn_ambient_temperature 98(2)
_diffrn_detector 'CCD plate'
_diffrn_measured_fraction_theta_full 0.999
_diffrn_measured_fraction_theta_max 0.999
_diffrn_measurement_details
;
List of Runs (angles in degrees, time in seconds):

  # Type    Start    End  Width  t~exp~   \w     \q     \k     \f   Frames
#--------------------------------------------------------------------------
  1  \w    -39.00  80.00   1.00   60.00    --   -9.60  27.00  86.00  119
  2  \w    -99.00  20.00   1.00   60.00    --   -9.60 -27.00 -76.00  119
  3  \w    -99.00  15.00   1.00   60.00    --   -9.60 -38.00 150.00  114
  4  \w    -42.00  80.00   1.00   60.00    --   -9.60  72.00 150.00  122
  5  \w    -39.00  80.00   1.00   60.00    --   -9.60  57.00 -90.00  119
;
_diffrn_measurement_device 'abstract diffractometer'
_diffrn_measurement_device_type 'esperanto-CrysAlisPro-abstract goniometer imported esperanto images'
_diffrn_measurement_method '\w scans'
_diffrn_orient_matrix_type 'CrysAlisPro convention (1999,Acta A55,543-557)'
_diffrn_orient_matrix_UB_11 -0.0324514000
_diffrn_orient_matrix_UB_12 -0.0274454000
_diffrn_orient_matrix_UB_13 -0.0544926000
_diffrn_orient_matrix_UB_21 0.0166096000
_diffrn_orient_matrix_UB_22 -0.0891948000
_diffrn_orient_matrix_UB_23 0.0147226000
_diffrn_orient_matrix_UB_31 -0.0451465000
_diffrn_orient_matrix_UB_32 -0.0130718000
_diffrn_orient_matrix_UB_33 0.0138881000
_diffrn_radiation_monochromator graphite
_diffrn_radiation_probe x-ray
_diffrn_radiation_type MoK\a
_diffrn_radiation_wavelength 0.71073
_diffrn_reflns_av_R_equivalents 0.0597
_diffrn_reflns_av_unetI/netI 0.0302
_diffrn_reflns_Laue_measured_fraction_full 0.999
_diffrn_reflns_Laue_measured_fraction_max 0.999
_diffrn_reflns_limit_h_max 16
_diffrn_reflns_limit_h_min -16
_diffrn_reflns_limit_k_max 9
_diffrn_reflns_limit_k_min -9
_diffrn_reflns_limit_l_max 16
_diffrn_reflns_limit_l_min -16
_diffrn_reflns_number 21822
_diffrn_reflns_point_group_measured_fraction_full 0.999
_diffrn_reflns_point_group_measured_fraction_max 0.999
_diffrn_reflns_theta_full 25.242
_diffrn_reflns_theta_max 26.498
_diffrn_reflns_theta_min 3.059
_diffrn_source 'fine-focus sealed X-ray tube'
_diffrn_source_type 'Enhance (Mo) X-ray Source'
_exptl_absorpt_coefficient_mu 0.256
_exptl_absorpt_correction_T_max 1.00000
_exptl_absorpt_correction_T_min 0.91392
_exptl_absorpt_correction_type multi-scan
_exptl_absorpt_process_details
;
CrysAlisPro 1.171.39.28e (Rigaku Oxford Diffraction, 2015)
Empirical absorption correction using spherical harmonics,
 implemented in SCALE3 ABSPACK scaling algorithm.
;
_exptl_crystal_colour colourless
_exptl_crystal_colour_primary colourless
_exptl_crystal_density_diffrn 1.361
_exptl_crystal_description block
_exptl_crystal_F_000 536
_exptl_crystal_size_max 0.2
_exptl_crystal_size_mid 0.17
_exptl_crystal_size_min 0.13
_refine_diff_density_max 0.538
_refine_diff_density_min -0.622
_refine_diff_density_rms 0.094
_refine_ls_extinction_method none
_refine_ls_goodness_of_fit_ref 1.054
_refine_ls_hydrogen_treatment constr
_refine_ls_matrix_type full
_refine_ls_number_parameters 156
_refine_ls_number_reflns 2549
_refine_ls_number_restraints 0
_refine_ls_restrained_S_all 1.054
_refine_ls_R_factor_all 0.0664
_refine_ls_R_factor_gt 0.0601
_refine_ls_shift/su_max 0.000
_refine_ls_shift/su_mean 0.000
_refine_ls_structure_factor_coef Fsqd
_refine_ls_weighting_details 'w=1/[\s^2^(Fo^2^)+(0.0480P)^2^+2.2500P] where P=(Fo^2^+2Fc^2^)/3'
_refine_ls_weighting_scheme calc
_refine_ls_wR_factor_gt 0.1226
_refine_ls_wR_factor_ref 0.1292
_reflns_Friedel_coverage 0.000
_reflns_number_gt 2397
_reflns_number_total 2549
_reflns_threshold_expression 'I > 2\s(I)'
_cod_data_source_file c8ob00745d2.cif
_cod_data_source_block cd1645
_cod_depositor_comments 'Adding full bibliography for 7156218.cif.'
_cod_database_code 7156218
_shelx_shelxl_version_number 2016/6
_shelx_space_group_comment
;
The symmetry employed for this shelxl refinement is uniquely defined
by the following loop, which should always be used as a source of
symmetry information in preference to the above space-group names.
They are only intended as comments.
;
_shelx_estimated_absorpt_t_max 0.967
_shelx_estimated_absorpt_t_min 0.951
_reflns_odcompleteness_completeness 88.51
_reflns_odcompleteness_iscentric 1
_reflns_odcompleteness_theta 30.92
_olex2_refinement_description
;
1. Fixed Uiso
 At 1.2 times of:
  All C(H) groups, All C(H,H) groups
 At 1.5 times of:
  All C(H,H,H) groups, All O(H) groups
2.a Ternary CH refined with riding coordinates:
 C6(H6)
2.b Secondary CH2 refined with riding coordinates:
 C4(H4A,H4B), C5(H5A,H5B), C1(H1A,H1B)
2.c Aromatic/amide H refined with riding coordinates:
 C12(H12), C8(H8), C11(H11), C10(H10), C9(H9)
2.d Idealised Me refined as rotating group:
 C13(H13A,H13B,H13C)
2.e Idealised tetrahedral OH refined as rotating group:
 O3(H3)
;
_olex2_exptl_crystal_mounting_method 'nylon loop'
_olex2_submission_special_instructions 'No special instructions were received'
_oxdiff_exptl_absorpt_empirical_details
;
Empirical correction (ABSPACK) includes:
- Absorption correction using spherical harmonics
- Frame scaling
- Detector area scaling
;
_oxdiff_exptl_absorpt_empirical_full_max 1.108
_oxdiff_exptl_absorpt_empirical_full_min 0.841

loop_
_space_group_symop_operation_xyz
'x, y, z'
'-x, y+1/2, -z+1/2'
'-x, -y, -z'
'x, -y-1/2, z-1/2'

loop_
_atom_site_label
_atom_site_type_symbol
_atom_site_fract_x
_atom_site_fract_y
_atom_site_fract_z
_atom_site_U_iso_or_equiv
_atom_site_adp_type
_atom_site_occupancy
_atom_site_site_symmetry_order
_atom_site_calc_flag
_atom_site_refinement_flags_posn
S1 S 0.10353(4) -0.06239(7) 0.85655(4) 0.01578(17) Uani 1 1 d .
O2 O 0.02474(13) 0.0473(2) 0.87518(14) 0.0220(4) Uani 1 1 d .
O1 O 0.12148(13) -0.2394(2) 0.90422(13) 0.0221(4) Uani 1 1 d .
O3 O 0.24933(15) 0.4662(2) 0.90899(14) 0.0242(4) Uani 1 1 d .
H3 H 0.213524 0.555738 0.912498 0.036 Uiso 1 1 calc GR
C2 C 0.22476(17) 0.1353(3) 0.79180(18) 0.0163(5) Uani 1 1 d .
C7 C 0.32551(17) 0.6149(3) 0.79333(18) 0.0163(5) Uani 1 1 d .
C3 C 0.14574(18) 0.0722(3) 0.69939(18) 0.0166(5) Uani 1 1 d .
C4 C 0.07268(18) -0.0680(3) 0.71376(18) 0.0168(5) Uani 1 1 d .
H4A H 0.089055 -0.186275 0.691820 0.020 Uiso 1 1 calc R
H4B H -0.005322 -0.039788 0.669641 0.020 Uiso 1 1 calc R
C5 C 0.30357(18) 0.2811(3) 0.79713(19) 0.0177(5) Uani 1 1 d .
H5A H 0.318599 0.277123 0.730662 0.021 Uiso 1 1 calc R
H5B H 0.373533 0.262553 0.861693 0.021 Uiso 1 1 calc R
C6 C 0.25659(18) 0.4636(3) 0.80541(19) 0.0179(5) Uani 1 1 d .
H6 H 0.181163 0.473560 0.745984 0.021 Uiso 1 1 calc R
C12 C 0.30047(19) 0.6897(3) 0.69085(19) 0.0216(5) Uani 1 1 d .
H12 H 0.239263 0.646983 0.629085 0.026 Uiso 1 1 calc R
C8 C 0.41513(19) 0.6796(3) 0.88286(19) 0.0228(5) Uani 1 1 d .
H8 H 0.433479 0.630051 0.953511 0.027 Uiso 1 1 calc R
C1 C 0.23014(18) 0.0548(3) 0.89728(19) 0.0186(5) Uani 1 1 d .
H1A H 0.236467 0.148203 0.951641 0.022 Uiso 1 1 calc R
H1B H 0.293094 -0.027249 0.929204 0.022 Uiso 1 1 calc R
C11 C 0.3639(2) 0.8262(4) 0.6776(2) 0.0267(6) Uani 1 1 d .
H11 H 0.346297 0.875530 0.606971 0.032 Uiso 1 1 calc R
C10 C 0.4525(2) 0.8900(3) 0.7672(2) 0.0289(6) Uani 1 1 d .
H10 H 0.495678 0.983862 0.758541 0.035 Uiso 1 1 calc R
C9 C 0.4781(2) 0.8170(4) 0.8693(2) 0.0287(6) Uani 1 1 d .
H9 H 0.539107 0.860670 0.930833 0.034 Uiso 1 1 calc R
C13 C 0.1243(2) 0.1265(4) 0.58495(19) 0.0252(5) Uani 1 1 d .
H13A H 0.056295 0.195129 0.553806 0.038 Uiso 1 1 calc GR
H13B H 0.117517 0.020323 0.540212 0.038 Uiso 1 1 calc GR
H13C H 0.185129 0.199626 0.585791 0.038 Uiso 1 1 calc GR

loop_
_atom_site_aniso_label
_atom_site_aniso_U_11
_atom_site_aniso_U_22
_atom_site_aniso_U_33
_atom_site_aniso_U_23
_atom_site_aniso_U_13
_atom_site_aniso_U_12
S1 0.0152(3) 0.0148(3) 0.0174(3) 0.0007(2) 0.0069(2) 0.0001(2)
O2 0.0212(8) 0.0231(9) 0.0247(9) 0.0005(7) 0.0124(7) 0.0040(7)
O1 0.0233(8) 0.0179(9) 0.0254(9) 0.0033(7) 0.0104(7) 0.0011(7)
O3 0.0358(10) 0.0173(9) 0.0302(9) 0.0003(7) 0.0244(8) 0.0015(7)
C2 0.0162(10) 0.0125(11) 0.0227(11) -0.0015(9) 0.0106(9) 0.0001(8)
C7 0.0136(10) 0.0147(11) 0.0216(11) -0.0008(9) 0.0083(9) 0.0019(8)
C3 0.0194(11) 0.0141(11) 0.0192(11) -0.0001(8) 0.0110(9) -0.0001(8)
C4 0.0188(11) 0.0169(11) 0.0160(10) -0.0013(8) 0.0085(9) -0.0028(9)
C5 0.0165(10) 0.0159(11) 0.0221(11) -0.0028(9) 0.0095(9) -0.0021(9)
C6 0.0150(10) 0.0186(12) 0.0209(11) -0.0002(9) 0.0083(9) -0.0015(9)
C12 0.0178(11) 0.0245(13) 0.0221(12) 0.0017(10) 0.0079(9) 0.0032(9)
C8 0.0194(11) 0.0268(13) 0.0207(11) 0.0012(10) 0.0068(9) -0.0006(10)
C1 0.0157(10) 0.0174(11) 0.0200(11) -0.0016(9) 0.0047(9) -0.0052(9)
C11 0.0280(13) 0.0284(14) 0.0301(13) 0.0117(11) 0.0185(11) 0.0086(11)
C10 0.0240(12) 0.0188(13) 0.0528(17) 0.0025(12) 0.0248(12) -0.0004(10)
C9 0.0192(12) 0.0272(14) 0.0366(14) -0.0067(11) 0.0085(11) -0.0070(10)
C13 0.0266(12) 0.0319(14) 0.0176(11) -0.0008(10) 0.0098(10) -0.0068(11)

loop_
_atom_type_symbol
_atom_type_description
_atom_type_scat_dispersion_real
_atom_type_scat_dispersion_imag
_atom_type_scat_source
C C 0.0033 0.0016 'International Tables Vol C Tables 4.2.6.8 and 6.1.1.4'
H H 0.0000 0.0000 'International Tables Vol C Tables 4.2.6.8 and 6.1.1.4'
O O 0.0106 0.0060 'International Tables Vol C Tables 4.2.6.8 and 6.1.1.4'
S S 0.1246 0.1234 'International Tables Vol C Tables 4.2.6.8 and 6.1.1.4'

loop_
_geom_angle_atom_site_label_1
_geom_angle_atom_site_label_2
_geom_angle_atom_site_label_3
_geom_angle
O2 S1 O1 116.76(10)
O2 S1 C4 109.60(10)
O2 S1 C1 109.65(11)
O1 S1 C4 111.87(10)
O1 S1 C1 110.67(10)
C4 S1 C1 96.40(11)
C6 O3 H3 109.5
C3 C2 C5 125.1(2)
C3 C2 C1 115.8(2)
C5 C2 C1 119.05(19)
C12 C7 C6 119.9(2)
C12 C7 C8 118.8(2)
C8 C7 C6 121.3(2)
C2 C3 C4 116.1(2)
C2 C3 C13 126.4(2)
C13 C3 C4 117.50(19)
S1 C4 H4A 110.9
S1 C4 H4B 110.9
C3 C4 S1 104.12(15)
C3 C4 H4A 110.9
C3 C4 H4B 110.9
H4A C4 H4B 109.0
C2 C5 H5A 109.5
C2 C5 H5B 109.5
C2 C5 C6 110.81(17)
H5A C5 H5B 108.1
C6 C5 H5A 109.5
C6 C5 H5B 109.5
O3 C6 C7 112.37(18)
O3 C6 C5 106.01(18)
O3 C6 H6 108.7
C7 C6 C5 112.23(18)
C7 C6 H6 108.7
C5 C6 H6 108.7
C7 C12 H12 119.6
C7 C12 C11 120.9(2)
C11 C12 H12 119.6
C7 C8 H8 119.9
C7 C8 C9 120.2(2)
C9 C8 H8 119.9
S1 C1 H1A 111.0
S1 C1 H1B 111.0
C2 C1 S1 103.79(15)
C2 C1 H1A 111.0
C2 C1 H1B 111.0
H1A C1 H1B 109.0
C12 C11 H11 120.1
C10 C11 C12 119.9(2)
C10 C11 H11 120.1
C11 C10 H10 120.1
C9 C10 C11 119.8(2)
C9 C10 H10 120.1
C8 C9 H9 119.7
C10 C9 C8 120.5(2)
C10 C9 H9 119.7
C3 C13 H13A 109.5
C3 C13 H13B 109.5
C3 C13 H13C 109.5
H13A C13 H13B 109.5
H13A C13 H13C 109.5
H13B C13 H13C 109.5

loop_
_geom_bond_atom_site_label_1
_geom_bond_atom_site_label_2
_geom_bond_distance
S1 O2 1.4412(17)
S1 O1 1.4540(17)
S1 C4 1.782(2)
S1 C1 1.788(2)
O3 H3 0.8400
O3 C6 1.429(3)
C2 C3 1.342(3)
C2 C5 1.505(3)
C2 C1 1.510(3)
C7 C6 1.516(3)
C7 C12 1.390(3)
C7 C8 1.391(3)
C3 C4 1.505(3)
C3 C13 1.495(3)
C4 H4A 0.9900
C4 H4B 0.9900
C5 H5A 0.9900
C5 H5B 0.9900
C5 C6 1.534(3)
C6 H6 1.0000
C12 H12 0.9500
C12 C11 1.391(3)
C8 H8 0.9500
C8 C9 1.393(4)
C1 H1A 0.9900
C1 H1B 0.9900
C11 H11 0.9500
C11 C10 1.383(4)
C10 H10 0.9500
C10 C9 1.378(4)
C9 H9 0.9500
C13 H13A 0.9800
C13 H13B 0.9800
C13 H13C 0.9800
